data_7033322
loop_
_publ_author_name
'Massoud, Salah S.'
'Spell, Mark'
'Ledet, Catherine C.'
'Junk, Thomas'
'Herchel, Radovan'
'Fischer, Roland C.'
'Tr\'avn\'i\<cek, Zden\<ek'
'Mautner, Franz A.'

_publ_section_title
;
 Magnetic and structural properties of dinuclear singly bridged-phenoxido
 metal(ii) complexes.
;
_journal_issue 5
_journal_name_full 'Dalton transactions (Cambridge, England : 2003)'
_journal_page_first 2110
_journal_page_last 2121
_journal_paper_doi 10.1039/c4dt03508a
_journal_volume 44
_journal_year 2015
_chemical_formula_moiety '4(C33 H36 Cl3 N6 Ni2 O3), 4(Cl O4), 5(O)'
_chemical_formula_sum 'C132 H144 Cl16 N24 Ni8 O33'
_chemical_formula_weight 3631.43
_chemical_name_common '[Ni2(LClO-tmpa)Cl2(H2O)(MeOH)]ClO4.xH2O'
_chemical_name_systematic
; 
 ? 
;
_space_group_IT_number 14
_symmetry_cell_setting monoclinic
_symmetry_space_group_name_Hall '-P 2yn'
_symmetry_space_group_name_H-M 'P 1 21/n 1'
_atom_sites_solution_hydrogens geom
_atom_sites_solution_primary direct
_atom_sites_solution_secondary difmap
_audit_creation_method SHELXL-97
_audit_update_record
;
2014-11-13 deposited with the CCDC.
2014-12-03 downloaded from the CCDC.
;
_cell_angle_alpha 90.00
_cell_angle_beta 96.752(2)
_cell_angle_gamma 90.00
_cell_formula_units_Z 1
_cell_length_a 10.3560(5)
_cell_length_b 19.7894(9)
_cell_length_c 19.0876(9)
_cell_measurement_reflns_used 4000
_cell_measurement_temperature 100(2)
_cell_measurement_theta_max 28.00
_cell_measurement_theta_min 2.60
_cell_volume 3884.7(3)
_computing_cell_refinement 'Bruker SAINT'
_computing_data_collection 'Bruker APEX2'
_computing_data_reduction 'Bruker SAINT'
_computing_structure_refinement 'SHELXL (Sheldrick, 2008)'
_computing_structure_solution 'SHELXS-97 (Sheldrick, 2008)'
_diffrn_ambient_temperature 100(2)
_diffrn_measured_fraction_theta_full 0.994
_diffrn_measured_fraction_theta_max 0.994
_diffrn_measurement_device_type 'Bruker APEX-II CCD'
_diffrn_measurement_method \w-scans
_diffrn_radiation_monochromator graphite
_diffrn_radiation_source 'fine-focus sealed tube'
_diffrn_radiation_type MoK\a
_diffrn_radiation_wavelength 0.71073
_diffrn_reflns_av_R_equivalents 0.0414
_diffrn_reflns_av_sigmaI/netI 0.0392
_diffrn_reflns_limit_h_max 14
_diffrn_reflns_limit_h_min -14
_diffrn_reflns_limit_k_max 27
_diffrn_reflns_limit_k_min -26
_diffrn_reflns_limit_l_max 25
_diffrn_reflns_limit_l_min -25
_diffrn_reflns_number 50341
_diffrn_reflns_theta_full 29.04
_diffrn_reflns_theta_max 29.04
_diffrn_reflns_theta_min 2.58
_exptl_absorpt_coefficient_mu 1.301
_exptl_absorpt_correction_T_max 0.7628
_exptl_absorpt_correction_T_min 0.6733
_exptl_absorpt_correction_type multi-scan
_exptl_absorpt_process_details SADABS
_exptl_crystal_colour blue
_exptl_crystal_density_diffrn 1.552
_exptl_crystal_density_method 'not measured'
_exptl_crystal_description prism
_exptl_crystal_F_000 1864
_exptl_crystal_size_max 0.33
_exptl_crystal_size_mid 0.27
_exptl_crystal_size_min 0.22
_refine_diff_density_max 1.623
_refine_diff_density_min -0.880
_refine_diff_density_rms 0.095
_refine_ls_extinction_method none
_refine_ls_goodness_of_fit_ref 1.046
_refine_ls_matrix_type full
_refine_ls_number_parameters 515
_refine_ls_number_reflns 10297
_refine_ls_number_restraints 27
_refine_ls_restrained_S_all 1.047
_refine_ls_R_factor_all 0.0780
_refine_ls_R_factor_gt 0.0481
_refine_ls_shift/su_max 0.001
_refine_ls_shift/su_mean 0.000
_refine_ls_structure_factor_coef Fsqd
_refine_ls_weighting_details 'calc w=1/[\s^2^(Fo^2^)+(0.0614P)^2^+6.4066P] where P=(Fo^2^+2Fc^2^)/3'
_refine_ls_weighting_scheme calc
_refine_ls_wR_factor_gt 0.1203
_refine_ls_wR_factor_ref 0.1381
_reflns_number_gt 7385
_reflns_number_total 10297
_reflns_threshold_expression >2sigma(I)
_cod_data_source_file c4dt03508a2.cif
_cod_data_source_block r2676c
_cod_depositor_comments
;
The following automatic conversions were performed:

'_symmetry_cell_setting' value 'Monoclinic' changed to 'monoclinic'
according to
/usr/data/users/saulius/crontab/automatic-downloads/rss-feeds/RSC/lib/dictionaries/cif_core.dic
dictionary named 'cif_core.dic' version 2.4.2 from 2011-04-26.

Automatic conversion script
Id: cif_fix_values 2935 2014-11-11 08:27:57Z andrius 

 Adding full bibliography for 7033320--7033324.cif.
;
_cod_original_sg_symbol_H-M 'P 21/n'
_cod_database_code 7033322

loop_
_symmetry_equiv_pos_as_xyz
'x, y, z'
'-x+1/2, y+1/2, -z+1/2'
'-x, -y, -z'
'x-1/2, -y-1/2, z-1/2'

loop_
_atom_site_label
_atom_site_type_symbol
_atom_site_fract_x
_atom_site_fract_y
_atom_site_fract_z
_atom_site_U_iso_or_equiv
_atom_site_adp_type
_atom_site_occupancy
_atom_site_calc_flag
_atom_site_refinement_flags
_atom_site_disorder_assembly
_atom_site_disorder_group
Ni1 Ni 0.71016(4) 0.194577(19) 0.92236(2) 0.02527(10) Uani 1 d . . .
Ni2 Ni 1.06436(4) 0.27094(2) 0.97014(2) 0.02657(11) Uani 1 d . . .
Cl3 Cl 1.09688(9) 0.15641(5) 1.00339(5) 0.0402(2) Uani 1 d . . .
Cl2 Cl 0.72849(9) 0.19732(4) 1.04793(4) 0.03467(19) Uani 1 d . . .
Cl1 Cl 0.79773(14) 0.43238(6) 0.65723(6) 0.0623(3) Uani 1 d . . .
O1 O 0.8757(2) 0.25786(10) 0.90855(12) 0.0250(4) Uani 1 d . . .
N2 N 0.5553(3) 0.12472(13) 0.91659(15) 0.0310(6) Uani 1 d . . .
N3 N 0.5999(2) 0.28072(13) 0.90513(14) 0.0257(5) Uani 1 d . . .
N1 N 0.6638(3) 0.18361(12) 0.81263(15) 0.0261(5) Uani 1 d . . .
N6 N 1.1437(2) 0.26300(14) 0.87747(15) 0.0278(6) Uani 1 d . . .
N4 N 1.0642(2) 0.37435(13) 0.94712(14) 0.0263(5) Uani 1 d . . .
N5 N 1.2363(3) 0.30403(15) 1.03092(15) 0.0313(6) Uani 1 d . . .
C2 C 0.8151(3) 0.27101(15) 0.78395(17) 0.0261(6) Uani 1 d . . .
C6 C 0.8785(3) 0.36813(15) 0.85614(17) 0.0258(6) Uani 1 d . . .
C5 C 0.8600(3) 0.40895(16) 0.79689(18) 0.0311(7) Uani 1 d . . .
H5 H 0.8749 0.4562 0.8011 0.037 Uiso 1 calc R . .
C7 C 0.7805(3) 0.19754(15) 0.77635(18) 0.0281(7) Uani 1 d . . .
H7A H 0.7623 0.1858 0.7257 0.034 Uiso 1 calc R . .
H7B H 0.8543 0.1695 0.7974 0.034 Uiso 1 calc R . .
C3 C 0.7969(3) 0.31231(17) 0.72531(18) 0.0313(7) Uani 1 d . . .
H3 H 0.7685 0.2935 0.6803 0.038 Uiso 1 calc R . .
C8 C 0.6214(3) 0.11224(15) 0.80060(19) 0.0310(7) Uani 1 d . . .
H8A H 0.6980 0.0819 0.8062 0.037 Uiso 1 calc R . .
H8B H 0.5770 0.1069 0.7521 0.037 Uiso 1 calc R . .
C4 C 0.8199(4) 0.38091(17) 0.73182(19) 0.0341(7) Uani 1 d . . .
C1 C 0.8572(3) 0.29751(14) 0.85142(17) 0.0232(6) Uani 1 d . . .
C13 C 0.4788(4) 0.11053(17) 0.9663(2) 0.0373(8) Uani 1 d . . .
H13 H 0.4961 0.1318 1.0111 0.045 Uiso 1 calc R . .
C10 C 0.4297(4) 0.04858(17) 0.8388(2) 0.0378(8) Uani 1 d . . .
H10 H 0.4147 0.0273 0.7940 0.045 Uiso 1 calc R . .
C9 C 0.5303(3) 0.09395(15) 0.85317(19) 0.0297(7) Uani 1 d . . .
C12 C 0.3749(4) 0.06593(19) 0.9551(2) 0.0422(9) Uani 1 d . . .
H12 H 0.3214 0.0574 0.9914 0.051 Uiso 1 calc R . .
C19 C 0.5964(3) 0.33205(16) 0.95095(18) 0.0280(6) Uani 1 d . . .
H19 H 0.6302 0.3252 0.9989 0.034 Uiso 1 calc R . .
C17 C 0.4984(3) 0.40520(17) 0.8611(2) 0.0346(8) Uani 1 d . . .
H17 H 0.4628 0.4477 0.8460 0.042 Uiso 1 calc R . .
C14 C 0.5541(3) 0.23002(16) 0.78981(18) 0.0291(7) Uani 1 d . . .
H14A H 0.4710 0.2053 0.7899 0.035 Uiso 1 calc R . .
H14B H 0.5607 0.2452 0.7409 0.035 Uiso 1 calc R . .
C16 C 0.5038(3) 0.35241(17) 0.81299(19) 0.0305(7) Uani 1 d . . .
H16 H 0.4738 0.3587 0.7645 0.037 Uiso 1 calc R . .
C15 C 0.5535(3) 0.29090(15) 0.83722(18) 0.0265(6) Uani 1 d . . .
C18 C 0.5450(3) 0.39483(16) 0.93045(19) 0.0318(7) Uani 1 d . . .
H18 H 0.5422 0.4301 0.9641 0.038 Uiso 1 calc R . .
C22 C 1.2361(3) 0.37058(18) 1.04526(17) 0.0319(7) Uani 1 d . . .
C20 C 0.9295(3) 0.39873(15) 0.92541(17) 0.0265(6) Uani 1 d . . .
H20A H 0.9294 0.4486 0.9213 0.032 Uiso 1 calc R . .
H20B H 0.8728 0.3860 0.9616 0.032 Uiso 1 calc R . .
C26 C 1.3390(3) 0.2670(2) 1.05756(19) 0.0374(8) Uani 1 d . . .
H26 H 1.3405 0.2202 1.0468 0.045 Uiso 1 calc R . .
C21 C 1.1199(3) 0.40871(17) 1.01282(18) 0.0323(7) Uani 1 d . . .
H21A H 1.0540 0.4110 1.0464 0.039 Uiso 1 calc R . .
H21B H 1.1453 0.4554 1.0020 0.039 Uiso 1 calc R . .
C23 C 1.3371(4) 0.4015(2) 1.0883(2) 0.0419(9) Uani 1 d . . .
H23 H 1.3343 0.4485 1.0981 0.050 Uiso 1 calc R . .
C24 C 1.4415(4) 0.3626(3) 1.1164(2) 0.0491(11) Uani 1 d . . .
H24 H 1.5109 0.3825 1.1465 0.059 Uiso 1 calc R . .
C25 C 1.4435(4) 0.2949(3) 1.1003(2) 0.0477(11) Uani 1 d . . .
H25 H 1.5153 0.2675 1.1182 0.057 Uiso 1 calc R . .
C28 C 1.1578(3) 0.32258(17) 0.84520(18) 0.0287(7) Uani 1 d . . .
C27 C 1.1506(3) 0.38437(17) 0.89084(18) 0.0300(7) Uani 1 d . . .
H27A H 1.2392 0.3958 0.9130 0.036 Uiso 1 calc R . .
H27B H 1.1180 0.4229 0.8608 0.036 Uiso 1 calc R . .
C30 C 1.2015(3) 0.2665(2) 0.73986(19) 0.0372(8) Uani 1 d . . .
H30 H 1.2217 0.2677 0.6926 0.045 Uiso 1 calc R . .
C29 C 1.1848(3) 0.32627(19) 0.77619(19) 0.0341(7) Uani 1 d . . .
H29 H 1.1920 0.3688 0.7539 0.041 Uiso 1 calc R . .
C32 C 1.1582(3) 0.20552(18) 0.84100(19) 0.0316(7) Uani 1 d . . .
H32 H 1.1471 0.1634 0.8634 0.038 Uiso 1 calc R . .
C31 C 1.1883(3) 0.20570(19) 0.7730(2) 0.0354(8) Uani 1 d . . .
H31 H 1.1999 0.1644 0.7491 0.042 Uiso 1 calc R . .
C11 C 0.3506(4) 0.03438(19) 0.8911(2) 0.0445(9) Uani 1 d . . .
H11 H 0.2807 0.0032 0.8825 0.053 Uiso 1 calc R . .
Cl4 Cl 0.28623(8) 0.06595(4) 0.62832(4) 0.02829(17) Uani 1 d . . .
O4 O 0.4230(3) 0.05014(14) 0.63971(15) 0.0448(6) Uani 1 d . . .
O5 O 0.2678(3) 0.13799(13) 0.62378(17) 0.0516(7) Uani 1 d . . .
O6 O 0.2285(3) 0.03538(15) 0.56378(14) 0.0529(8) Uani 1 d . . .
O7 O 0.2240(3) 0.04040(14) 0.68544(13) 0.0422(6) Uani 1 d . . .
O2 O 0.8420(2) 0.11442(11) 0.92275(13) 0.0341(5) Uani 1 d D . .
H90 H 0.9118(9) 0.1345(7) 0.9385(4) 0.051 Uiso 1 d D . .
C39 C 0.8264(5) 0.0523(2) 0.9622(3) 0.0613(13) Uani 1 d . . .
H39A H 0.8266 0.0630 1.0123 0.092 Uiso 1 calc R . .
H39B H 0.8984 0.0215 0.9562 0.092 Uiso 1 calc R . .
H39C H 0.7439 0.0307 0.9444 0.092 Uiso 1 calc R . .
O3 O 0.9711(3) 0.28570(14) 1.06093(17) 0.0487(7) Uani 1 d D . .
H91 H 0.9148(9) 0.2549(7) 1.0528(4) 0.073 Uiso 1 d D . .
H92 H 0.9285(9) 0.3152(7) 1.0806(4) 0.073 Uiso 1 d D . .
O10 O 0.4439(8) 0.4060(5) 0.6369(4) 0.070(2) Uani 0.50 d PU A 1
O11 O 0.4780(14) 0.3484(8) 0.6390(7) 0.067(4) Uani 0.25 d PU B 2
O12 O 0.3791(18) 0.4045(8) 0.6557(8) 0.067(4) Uani 0.25 d PU C 3
O13 O 0.4899(17) 0.5296(8) 0.7094(9) 0.081(4) Uani 0.25 d PU D 4

loop_
_atom_site_aniso_label
_atom_site_aniso_U_11
_atom_site_aniso_U_22
_atom_site_aniso_U_33
_atom_site_aniso_U_23
_atom_site_aniso_U_13
_atom_site_aniso_U_12
Ni1 0.0234(2) 0.02231(18) 0.0312(2) -0.00361(15) 0.00758(16) -0.00335(15)
Ni2 0.01731(19) 0.0291(2) 0.0340(2) -0.00277(16) 0.00632(16) 0.00144(16)
Cl3 0.0313(4) 0.0373(4) 0.0516(5) 0.0056(4) 0.0039(4) 0.0075(4)
Cl2 0.0356(4) 0.0389(4) 0.0311(4) -0.0052(3) 0.0104(3) -0.0075(3)
Cl1 0.0990(10) 0.0466(5) 0.0385(5) 0.0098(4) -0.0036(6) -0.0315(6)
O1 0.0180(10) 0.0241(10) 0.0335(12) -0.0020(8) 0.0054(9) -0.0009(8)
N2 0.0295(15) 0.0259(13) 0.0387(15) -0.0007(11) 0.0089(12) -0.0064(11)
N3 0.0171(12) 0.0272(12) 0.0343(14) -0.0039(10) 0.0100(11) -0.0037(10)
N1 0.0229(13) 0.0199(11) 0.0362(14) -0.0075(10) 0.0066(11) -0.0042(10)
N6 0.0154(12) 0.0343(14) 0.0341(14) -0.0063(11) 0.0048(11) 0.0015(11)
N4 0.0181(12) 0.0306(13) 0.0309(13) -0.0101(11) 0.0052(10) -0.0049(10)
N5 0.0195(13) 0.0473(16) 0.0280(13) 0.0007(12) 0.0061(11) 0.0008(12)
C2 0.0201(14) 0.0249(14) 0.0352(16) -0.0065(12) 0.0107(13) -0.0035(12)
C6 0.0165(14) 0.0245(14) 0.0370(17) -0.0031(12) 0.0061(12) -0.0015(11)
C5 0.0284(17) 0.0243(14) 0.0412(19) -0.0025(13) 0.0072(14) -0.0056(13)
C7 0.0250(16) 0.0262(14) 0.0347(17) -0.0081(13) 0.0101(13) -0.0035(12)
C3 0.0274(17) 0.0363(17) 0.0320(17) -0.0069(13) 0.0118(14) -0.0095(14)
C8 0.0318(17) 0.0216(14) 0.0398(18) -0.0075(13) 0.0051(14) -0.0065(13)
C4 0.0362(19) 0.0320(16) 0.0342(17) 0.0051(14) 0.0047(15) -0.0065(14)
C1 0.0144(13) 0.0238(13) 0.0324(15) -0.0039(12) 0.0071(12) -0.0018(11)
C13 0.039(2) 0.0292(16) 0.045(2) 0.0004(14) 0.0112(16) -0.0056(15)
C10 0.0330(19) 0.0269(16) 0.052(2) 0.0036(15) -0.0007(16) -0.0045(14)
C9 0.0260(16) 0.0224(14) 0.0402(18) 0.0014(13) 0.0023(14) -0.0027(12)
C12 0.038(2) 0.0380(18) 0.053(2) 0.0074(17) 0.0158(18) -0.0090(16)
C19 0.0195(15) 0.0320(15) 0.0344(17) -0.0048(13) 0.0111(13) -0.0035(12)
C17 0.0225(16) 0.0278(15) 0.054(2) -0.0032(15) 0.0082(15) 0.0031(13)
C14 0.0241(16) 0.0288(15) 0.0353(17) -0.0034(13) 0.0071(13) -0.0037(13)
C16 0.0192(15) 0.0319(16) 0.0398(18) -0.0025(14) 0.0015(13) -0.0027(13)
C15 0.0149(14) 0.0277(14) 0.0384(17) -0.0047(13) 0.0091(13) -0.0041(11)
C18 0.0241(16) 0.0283(15) 0.0443(19) -0.0084(14) 0.0099(14) -0.0002(13)
C22 0.0219(16) 0.0467(19) 0.0280(16) -0.0049(14) 0.0068(13) -0.0073(14)
C20 0.0203(15) 0.0228(13) 0.0367(17) -0.0074(12) 0.0044(13) 0.0000(12)
C26 0.0204(16) 0.059(2) 0.0341(18) 0.0055(16) 0.0102(14) 0.0058(16)
C21 0.0241(16) 0.0363(17) 0.0371(18) -0.0100(14) 0.0060(14) -0.0065(13)
C23 0.0280(18) 0.063(2) 0.0352(19) -0.0032(17) 0.0067(15) -0.0163(17)
C24 0.0223(18) 0.091(3) 0.0341(19) 0.002(2) 0.0043(15) -0.016(2)
C25 0.0197(17) 0.091(3) 0.0332(19) 0.013(2) 0.0047(15) 0.0027(19)
C28 0.0133(14) 0.0356(16) 0.0372(17) -0.0074(13) 0.0036(12) -0.0042(12)
C27 0.0203(15) 0.0326(16) 0.0381(18) -0.0072(13) 0.0076(13) -0.0084(13)
C30 0.0204(16) 0.063(2) 0.0283(17) -0.0096(16) 0.0021(13) -0.0021(16)
C29 0.0188(15) 0.0467(19) 0.0370(18) -0.0021(15) 0.0046(13) -0.0064(14)
C32 0.0170(15) 0.0369(17) 0.0407(19) -0.0077(14) 0.0024(13) 0.0056(13)
C31 0.0196(15) 0.0448(19) 0.0415(19) -0.0142(15) 0.0025(14) 0.0020(14)
C11 0.040(2) 0.0346(18) 0.059(2) 0.0057(17) 0.0043(19) -0.0142(16)
Cl4 0.0307(4) 0.0267(3) 0.0287(4) 0.0012(3) 0.0089(3) 0.0042(3)
O4 0.0294(14) 0.0512(16) 0.0551(17) -0.0022(13) 0.0098(12) 0.0073(12)
O5 0.0581(19) 0.0265(12) 0.071(2) 0.0042(12) 0.0112(15) 0.0047(12)
O6 0.068(2) 0.0523(17) 0.0344(14) -0.0083(12) -0.0094(14) 0.0211(15)
O7 0.0400(15) 0.0519(15) 0.0359(14) 0.0070(12) 0.0096(11) -0.0117(12)
O2 0.0352(13) 0.0257(11) 0.0418(13) -0.0034(10) 0.0062(11) -0.0002(10)
C39 0.075(3) 0.045(2) 0.062(3) -0.004(2) 0.000(3) -0.009(2)
O3 0.0308(14) 0.0444(14) 0.076(2) -0.0249(14) 0.0274(14) -0.0113(12)
O10 0.062(5) 0.089(5) 0.062(4) 0.000(4) 0.018(4) 0.011(4)
O11 0.063(7) 0.085(8) 0.051(6) -0.007(6) -0.002(5) -0.004(6)
O12 0.079(8) 0.061(7) 0.052(7) 0.014(6) -0.028(6) -0.019(7)
O13 0.089(8) 0.071(7) 0.083(8) 0.011(6) 0.012(7) -0.018(7)

loop_
_atom_type_symbol
_atom_type_description
_atom_type_scat_dispersion_real
_atom_type_scat_dispersion_imag
_atom_type_scat_source
C C 0.0033 0.0016 'International Tables Vol C Tables 4.2.6.8 and 6.1.1.4'
H H 0.0000 0.0000 'International Tables Vol C Tables 4.2.6.8 and 6.1.1.4'
N N 0.0061 0.0033 'International Tables Vol C Tables 4.2.6.8 and 6.1.1.4'
O O 0.0106 0.0060 'International Tables Vol C Tables 4.2.6.8 and 6.1.1.4'
Cl Cl 0.1484 0.1585 'International Tables Vol C Tables 4.2.6.8 and 6.1.1.4'
Ni Ni 0.3393 1.1124 'International Tables Vol C Tables 4.2.6.8 and 6.1.1.4'

loop_
_geom_angle_atom_site_label_1
_geom_angle_atom_site_label_2
_geom_angle_atom_site_label_3
_geom_angle
N3 Ni1 O2 168.17(10)
N3 Ni1 N1 82.47(10)
O2 Ni1 N1 89.88(10)
N3 Ni1 N2 97.51(11)
O2 Ni1 N2 89.71(10)
N1 Ni1 N2 78.31(11)
N3 Ni1 O1 86.19(9)
O2 Ni1 O1 85.03(9)
N1 Ni1 O1 91.71(9)
N2 Ni1 O1 168.75(10)
N3 Ni1 Cl2 96.83(8)
O2 Ni1 Cl2 92.23(7)
N1 Ni1 Cl2 170.22(7)
N2 Ni1 Cl2 92.15(8)
O1 Ni1 Cl2 97.98(6)
N6 Ni2 N4 83.33(11)
N6 Ni2 O3 174.77(12)
N4 Ni2 O3 92.75(11)
N6 Ni2 N5 95.79(10)
N4 Ni2 N5 78.00(11)
O3 Ni2 N5 86.75(11)
N6 Ni2 O1 87.12(9)
N4 Ni2 O1 91.39(9)
O3 Ni2 O1 89.52(10)
N5 Ni2 O1 168.55(10)
N6 Ni2 Cl3 95.71(8)
N4 Ni2 Cl3 171.53(8)
O3 Ni2 Cl3 88.67(9)
N5 Ni2 Cl3 93.75(9)
O1 Ni2 Cl3 96.98(6)
C1 O1 Ni1 113.53(18)
C1 O1 Ni2 113.81(17)
Ni1 O1 Ni2 132.64(11)
C13 N2 C9 118.3(3)
C13 N2 Ni1 127.7(2)
C9 N2 Ni1 114.0(2)
C15 N3 C19 118.7(3)
C15 N3 Ni1 114.0(2)
C19 N3 Ni1 125.4(2)
C14 N1 C7 112.6(3)
C14 N1 C8 109.9(3)
C7 N1 C8 110.2(2)
C14 N1 Ni1 107.77(19)
C7 N1 Ni1 110.0(2)
C8 N1 Ni1 106.3(2)
C28 N6 C32 118.5(3)
C28 N6 Ni2 113.9(2)
C32 N6 Ni2 126.3(2)
C21 N4 C20 110.2(2)
C21 N4 C27 110.0(2)
C20 N4 C27 112.3(3)
C21 N4 Ni2 106.3(2)
C20 N4 Ni2 110.68(18)
C27 N4 Ni2 107.19(19)
C26 N5 C22 118.5(3)
C26 N5 Ni2 128.3(3)
C22 N5 Ni2 113.2(2)
C3 C2 C1 121.2(3)
C3 C2 C7 119.1(3)
C1 C2 C7 119.5(3)
C5 C6 C1 121.2(3)
C5 C6 C20 119.2(3)
C1 C6 C20 119.5(3)
C4 C5 C6 119.9(3)
C4 C5 H5 120.0
C6 C5 H5 120.0
N1 C7 C2 109.4(2)
N1 C7 H7A 109.8
C2 C7 H7A 109.8
N1 C7 H7B 109.8
C2 C7 H7B 109.8
H7A C7 H7B 108.2
C2 C3 C4 120.2(3)
C2 C3 H3 119.9
C4 C3 H3 119.9
N1 C8 C9 108.8(3)
N1 C8 H8A 109.9
C9 C8 H8A 109.9
N1 C8 H8B 109.9
C9 C8 H8B 109.9
H8A C8 H8B 108.3
C5 C4 C3 120.5(3)
C5 C4 Cl1 119.8(3)
C3 C4 Cl1 119.7(3)
O1 C1 C2 121.7(3)
O1 C1 C6 121.4(3)
C2 C1 C6 117.0(3)
N2 C13 C12 122.6(4)
N2 C13 H13 118.7
C12 C13 H13 118.7
C9 C10 C11 118.9(4)
C9 C10 H10 120.5
C11 C10 H10 120.5
N2 C9 C10 122.2(3)
N2 C9 C8 114.9(3)
C10 C9 C8 123.0(3)
C11 C12 C13 119.0(4)
C11 C12 H12 120.5
C13 C12 H12 120.5
N3 C19 C18 122.1(3)
N3 C19 H19 119.0
C18 C19 H19 119.0
C18 C17 C16 119.1(3)
C18 C17 H17 120.4
C16 C17 H17 120.4
N1 C14 C15 112.0(3)
N1 C14 H14A 109.2
C15 C14 H14A 109.2
N1 C14 H14B 109.2
C15 C14 H14B 109.2
H14A C14 H14B 107.9
C15 C16 C17 118.8(3)
C15 C16 H16 120.6
C17 C16 H16 120.6
N3 C15 C16 122.2(3)
N3 C15 C14 115.7(3)
C16 C15 C14 122.1(3)
C17 C18 C19 119.1(3)
C17 C18 H18 120.5
C19 C18 H18 120.5
N5 C22 C23 122.1(3)
N5 C22 C21 115.5(3)
C23 C22 C21 122.4(3)
N4 C20 C6 109.7(2)
N4 C20 H20A 109.7
C6 C20 H20A 109.7
N4 C20 H20B 109.7
C6 C20 H20B 109.7
H20A C20 H20B 108.2
N5 C26 C25 122.3(4)
N5 C26 H26 118.9
C25 C26 H26 118.9
N4 C21 C22 109.5(3)
N4 C21 H21A 109.8
C22 C21 H21A 109.8
N4 C21 H21B 109.8
C22 C21 H21B 109.8
H21A C21 H21B 108.2
C24 C23 C22 118.9(4)
C24 C23 H23 120.5
C22 C23 H23 120.5
C25 C24 C23 119.1(4)
C25 C24 H24 120.5
C23 C24 H24 120.5
C24 C25 C26 119.1(4)
C24 C25 H25 120.5
C26 C25 H25 120.5
N6 C28 C29 121.9(3)
N6 C28 C27 115.5(3)
C29 C28 C27 122.5(3)
N4 C27 C28 112.5(3)
N4 C27 H27A 109.1
C28 C27 H27A 109.1
N4 C27 H27B 109.1
C28 C27 H27B 109.1
H27A C27 H27B 107.8
C31 C30 C29 119.4(3)
C31 C30 H30 120.3
C29 C30 H30 120.3
C28 C29 C30 118.8(3)
C28 C29 H29 120.6
C30 C29 H29 120.6
N6 C32 C31 122.5(3)
N6 C32 H32 118.7
C31 C32 H32 118.7
C32 C31 C30 119.0(3)
C32 C31 H31 120.5
C30 C31 H31 120.5
C12 C11 C10 119.1(3)
C12 C11 H11 120.5
C10 C11 H11 120.5
O7 Cl4 O6 109.08(19)
O7 Cl4 O5 109.20(18)
O6 Cl4 O5 109.04(18)
O7 Cl4 O4 109.44(17)
O6 Cl4 O4 109.87(18)
O5 Cl4 O4 110.19(18)
C39 O2 Ni1 121.9(3)
O2 C39 H39A 109.5
O2 C39 H39B 109.5
H39A C39 H39B 109.5
O2 C39 H39C 109.5
H39A C39 H39C 109.5
H39B C39 H39C 109.5

loop_
_geom_bond_atom_site_label_1
_geom_bond_atom_site_label_2
_geom_bond_distance
Ni1 N3 2.057(3)
Ni1 O2 2.092(2)
Ni1 N1 2.104(3)
Ni1 N2 2.110(3)
Ni1 O1 2.164(2)
Ni1 Cl2 2.3826(9)
Ni2 N6 2.042(3)
Ni2 N4 2.093(3)
Ni2 O3 2.101(3)
Ni2 N5 2.111(3)
Ni2 O1 2.174(2)
Ni2 Cl3 2.3670(10)
Cl1 C4 1.744(4)
O1 C1 1.339(4)
N2 C13 1.336(4)
N2 C9 1.353(4)
N3 C15 1.343(4)
N3 C19 1.344(4)
N1 C14 1.486(4)
N1 C7 1.488(4)
N1 C8 1.489(4)
N6 C28 1.346(4)
N6 C32 1.351(4)
N4 C21 1.483(4)
N4 C20 1.488(4)
N4 C27 1.490(4)
N5 C26 1.342(4)
N5 C22 1.345(5)
C2 C3 1.381(5)
C2 C1 1.411(4)
C2 C7 1.501(4)
C6 C5 1.385(5)
C6 C1 1.416(4)
C6 C20 1.493(4)
C5 C4 1.379(5)
C5 H5 0.9500
C7 H7A 0.9900
C7 H7B 0.9900
C3 C4 1.381(5)
C3 H3 0.9500
C8 C9 1.500(5)
C8 H8A 0.9900
C8 H8B 0.9900
C13 C12 1.389(5)
C13 H13 0.9500
C10 C9 1.378(5)
C10 C11 1.393(6)
C10 H10 0.9500
C12 C11 1.369(6)
C12 H12 0.9500
C19 C18 1.390(5)
C19 H19 0.9500
C17 C18 1.370(5)
C17 C16 1.397(5)
C17 H17 0.9500
C14 C15 1.507(4)
C14 H14A 0.9900
C14 H14B 0.9900
C16 C15 1.380(5)
C16 H16 0.9500
C18 H18 0.9500
C22 C23 1.393(5)
C22 C21 1.492(5)
C20 H20A 0.9900
C20 H20B 0.9900
C26 C25 1.391(6)
C26 H26 0.9500
C21 H21A 0.9900
C21 H21B 0.9900
C23 C24 1.383(6)
C23 H23 0.9500
C24 C25 1.376(7)
C24 H24 0.9500
C25 H25 0.9500
C28 C29 1.380(5)
C28 C27 1.508(4)
C27 H27A 0.9900
C27 H27B 0.9900
C30 C31 1.373(5)
C30 C29 1.392(5)
C30 H30 0.9500
C29 H29 0.9500
C32 C31 1.371(5)
C32 H32 0.9500
C31 H31 0.9500
C11 H11 0.9500
Cl4 O7 1.423(3)
Cl4 O6 1.438(3)
Cl4 O5 1.440(3)
Cl4 O4 1.442(3)
O2 C39 1.460(5)
C39 H39A 0.9800
C39 H39B 0.9800
C39 H39C 0.9800

loop_
_geom_torsion_atom_site_label_1
_geom_torsion_atom_site_label_2
_geom_torsion_atom_site_label_3
_geom_torsion_atom_site_label_4
_geom_torsion
C1 C6 C5 C4 0.1(5)
C20 C6 C5 C4 176.4(3)
C14 N1 C7 C2 52.3(3)
C8 N1 C7 C2 175.3(3)
C3 C2 C7 N1 -110.2(3)
C1 C2 C7 N1 65.6(4)
C1 C2 C3 C4 0.0(5)
C7 C2 C3 C4 175.7(3)
C14 N1 C8 C9 -71.4(3)
C7 N1 C8 C9 164.0(3)
C6 C5 C4 C3 0.6(5)
C6 C5 C4 Cl1 -179.6(3)
C2 C3 C4 C5 -0.6(5)
C2 C3 C4 Cl1 179.5(3)
C3 C2 C1 O1 -179.7(3)
C7 C2 C1 O1 4.6(4)
C3 C2 C1 C6 0.6(4)
C7 C2 C1 C6 -175.1(3)
C5 C6 C1 O1 179.7(3)
C20 C6 C1 O1 3.4(4)
C5 C6 C1 C2 -0.7(4)
C20 C6 C1 C2 -176.9(3)
C9 N2 C13 C12 -0.3(5)
C13 N2 C9 C10 -0.4(5)
C13 N2 C9 C8 -179.5(3)
C11 C10 C9 N2 0.6(5)
C11 C10 C9 C8 179.6(3)
N1 C8 C9 N2 -32.7(4)
N1 C8 C9 C10 148.3(3)
N2 C13 C12 C11 1.0(6)
C15 N3 C19 C18 0.8(4)
C7 N1 C14 C15 -93.2(3)
C8 N1 C14 C15 143.6(3)
C18 C17 C16 C15 1.4(5)
C19 N3 C15 C16 0.7(4)
C19 N3 C15 C14 -176.8(3)
C17 C16 C15 N3 -1.8(5)
C17 C16 C15 C14 175.6(3)
N1 C14 C15 N3 -31.5(4)
N1 C14 C15 C16 151.0(3)
C16 C17 C18 C19 0.0(5)
N3 C19 C18 C17 -1.2(5)
C26 N5 C22 C23 -1.9(5)
C26 N5 C22 C21 178.9(3)
C21 N4 C20 C6 175.3(3)
C27 N4 C20 C6 52.3(3)
C5 C6 C20 N4 -110.5(3)
C1 C6 C20 N4 65.9(4)
C22 N5 C26 C25 1.2(5)
C20 N4 C21 C22 163.5(3)
C27 N4 C21 C22 -72.2(3)
N5 C22 C21 N4 -27.4(4)
C23 C22 C21 N4 153.4(3)
N5 C22 C23 C24 0.8(5)
C21 C22 C23 C24 179.9(3)
C22 C23 C24 C25 1.0(5)
C23 C24 C25 C26 -1.6(5)
N5 C26 C25 C24 0.5(5)
C32 N6 C28 C29 0.8(5)
C32 N6 C28 C27 -175.4(3)
C21 N4 C27 C28 142.5(3)
C20 N4 C27 C28 -94.3(3)
N6 C28 C27 N4 -30.6(4)
C29 C28 C27 N4 153.2(3)
N6 C28 C29 C30 -1.8(5)
C27 C28 C29 C30 174.1(3)
C31 C30 C29 C28 1.2(5)
C28 N6 C32 C31 0.9(5)
N6 C32 C31 C30 -1.5(5)
C29 C30 C31 C32 0.4(5)
C13 C12 C11 C10 -0.8(6)
C9 C10 C11 C12 0.1(6)
